data_7153926
loop_
_publ_author_name
'Surasani, Seshi Reddy'
'Parumala, Santosh Kumar Reddy'
'Peddinti, Rama Krishna'

_publ_section_title
;
 Diels-Alder reactions of 4-halo masked o-benzoquinones. Experimental and
 theoretical investigations.
;
_journal_issue 30
_journal_name_full 'Organic &amp; biomolecular chemistry'
_journal_page_first 5656
_journal_page_last 5668
_journal_paper_doi 10.1039/c4ob00856a
_journal_volume 12
_journal_year 2014
_chemical_formula_moiety 'C16 H17 Br O3 S'
_chemical_formula_sum 'C16 H17 Br O3 S'
_chemical_formula_weight 369.27
_chemical_name_systematic
;
?
;
_space_group_IT_number 14
_symmetry_cell_setting monoclinic
_symmetry_space_group_name_Hall '-P 2ybc'
_symmetry_space_group_name_H-M 'P 1 21/c 1'
_atom_sites_solution_hydrogens geom
_atom_sites_solution_primary direct
_atom_sites_solution_secondary difmap
_audit_creation_method SHELXL-97
_cell_angle_alpha 90.00
_cell_angle_beta 119.150(6)
_cell_angle_gamma 90.00
_cell_formula_units_Z 4
_cell_length_a 10.6073(17)
_cell_length_b 7.7726(13)
_cell_length_c 21.494(3)
_cell_measurement_temperature 240
_cell_volume 1547.7(4)
_computing_cell_refinement SMART
_computing_data_collection SMART
_computing_data_reduction SAINTPLUS
_computing_structure_refinement 'SHELXL-97 (Sheldrick, 1997)'
_computing_structure_solution 'SHELXS-97 (Sheldrick, 1990)'
_diffrn_ambient_temperature 240
_diffrn_measured_fraction_theta_full 0.996
_diffrn_measured_fraction_theta_max 0.996
_diffrn_measurement_device_type 'Brucker APEX-CCD Area Detector'
_diffrn_measurement_method SMART
_diffrn_radiation_monochromator graphite
_diffrn_radiation_source 'fine-focus sealed tube'
_diffrn_radiation_type MoK\a
_diffrn_radiation_wavelength 0.71073
_diffrn_reflns_av_R_equivalents 0.0347
_diffrn_reflns_av_sigmaI/netI 0.0500
_diffrn_reflns_limit_h_max 12
_diffrn_reflns_limit_h_min -7
_diffrn_reflns_limit_k_max 9
_diffrn_reflns_limit_k_min -9
_diffrn_reflns_limit_l_max 22
_diffrn_reflns_limit_l_min -25
_diffrn_reflns_number 7467
_diffrn_reflns_theta_full 25.00
_diffrn_reflns_theta_max 25.00
_diffrn_reflns_theta_min 2.17
_exptl_absorpt_coefficient_mu 2.798
_exptl_absorpt_correction_T_max 0.981
_exptl_absorpt_correction_T_min 0.977
_exptl_absorpt_correction_type empirical
_exptl_absorpt_process_details 'SADABS; Sheldrick, 96'
_exptl_crystal_colour Colorless
_exptl_crystal_density_diffrn 1.585
_exptl_crystal_density_method 'not measured'
_exptl_crystal_description Blocks
_exptl_crystal_F_000 752
_exptl_crystal_size_max 0.28
_exptl_crystal_size_mid 0.21
_exptl_crystal_size_min 0.14
_refine_diff_density_max 0.445
_refine_diff_density_min -0.282
_refine_diff_density_rms 0.059
_refine_ls_extinction_method none
_refine_ls_goodness_of_fit_ref 0.995
_refine_ls_hydrogen_treatment constr
_refine_ls_matrix_type full
_refine_ls_number_parameters 192
_refine_ls_number_reflns 2717
_refine_ls_number_restraints 0
_refine_ls_restrained_S_all 0.995
_refine_ls_R_factor_all 0.0638
_refine_ls_R_factor_gt 0.0408
_refine_ls_shift/su_max 0.000
_refine_ls_shift/su_mean 0.000
_refine_ls_structure_factor_coef Fsqd
_refine_ls_weighting_details 'calc w=1/[\s^2^(Fo^2^)+(0.0306P)^2^+0.0000P] where P=(Fo^2^+2Fc^2^)/3'
_refine_ls_weighting_scheme calc
_refine_ls_wR_factor_gt 0.0719
_refine_ls_wR_factor_ref 0.0779
_reflns_number_gt 2011
_reflns_number_total 2717
_reflns_threshold_expression >2sigma(I)
_cod_data_source_file c4ob00856a.cif
_cod_data_source_block sir
_cod_depositor_comments
;
The following automatic conversions were performed:

'_symmetry_cell_setting' value 'Monoclinic' changed to 'monoclinic'
according to
/usr/data/users/saulius/crontab/automatic-downloads/rss-feeds/RSC/lib/dictionaries/cif_core.dic
dictionary named 'cif_core.dic' version 2.4.2 from 2011-04-26.

Automatic conversion script
Id: cif_fix_values 2281 2013-09-26 08:29:07Z andrius 

 Adding full bibliography for 7153925--7153926.cif.
;
_cod_original_sg_symbol_H-M 'P 2(1)/c'
_cod_database_code 7153926

loop_
_symmetry_equiv_pos_as_xyz
'x, y, z'
'-x, y+1/2, -z+1/2'
'-x, -y, -z'
'x, -y-1/2, z-1/2'

loop_
_atom_site_label
_atom_site_type_symbol
_atom_site_fract_x
_atom_site_fract_y
_atom_site_fract_z
_atom_site_U_iso_or_equiv
_atom_site_adp_type
_atom_site_occupancy
_atom_site_symmetry_multiplicity
_atom_site_calc_flag
_atom_site_refinement_flags
Br1 Br 0.24711(4) 0.57157(4) -0.41896(2) 0.05492(16) Uani 1 1 d .
S2 S 0.17438(11) 0.01821(12) -0.27692(5) 0.0476(3) Uani 1 1 d .
O1 O 0.4476(2) 0.2017(3) -0.45168(11) 0.0388(6) Uani 1 1 d .
O2 O 0.5447(2) 0.0200(3) -0.35233(11) 0.0391(6) Uani 1 1 d .
O3 O 0.2620(2) -0.0775(3) -0.48538(12) 0.0415(6) Uani 1 1 d .
C1 C 0.4287(3) 0.1254(4) -0.39786(17) 0.0333(8) Uani 1 1 d .
C2 C 0.2892(3) 0.0168(4) -0.43558(18) 0.0333(8) Uani 1 1 d .
C3 C 0.1919(3) 0.0450(4) -0.40337(17) 0.0337(8) Uani 1 1 d .
H3 H 0.1077 -0.0312 -0.4247 0.040 Uiso 1 1 calc R
C4 C 0.1491(4) 0.2308(4) -0.42210(18) 0.0376(8) Uani 1 1 d .
H4 H 0.0539 0.2675 -0.4487 0.045 Uiso 1 1 calc R
C5 C 0.2606(4) 0.3353(4) -0.39676(17) 0.0352(8) Uani 1 1 d .
C6 C 0.4064(3) 0.2558(4) -0.35023(17) 0.0336(8) Uani 1 1 d .
H6 H 0.4828 0.3430 -0.3315 0.040 Uiso 1 1 calc R
C7 C 0.3964(3) 0.1610(4) -0.28960(17) 0.0377(8) Uani 1 1 d .
H7A H 0.4894 0.1115 -0.2568 0.045 Uiso 1 1 calc R
H7B H 0.3699 0.2416 -0.2635 0.045 Uiso 1 1 calc R
C8 C 0.2820(3) 0.0178(4) -0.32179(17) 0.0352(8) Uani 1 1 d .
H8 H 0.3317 -0.0931 -0.3129 0.042 Uiso 1 1 calc R
C9 C 0.0773(3) -0.1790(4) -0.31040(18) 0.0356(8) Uani 1 1 d .
C10 C 0.1370(4) -0.3320(4) -0.27660(19) 0.0429(9) Uani 1 1 d .
H10 H 0.2266 -0.3321 -0.2355 0.051 Uiso 1 1 calc R
C11 C 0.0652(4) -0.4844(5) -0.3032(2) 0.0495(10) Uani 1 1 d .
H11 H 0.1061 -0.5874 -0.2801 0.059 Uiso 1 1 calc R
C12 C -0.0674(4) -0.4846(5) -0.3641(2) 0.0551(11) Uani 1 1 d .
H12 H -0.1157 -0.5877 -0.3827 0.066 Uiso 1 1 calc R
C13 C -0.1277(4) -0.3319(6) -0.3971(2) 0.0552(11) Uani 1 1 d .
H13 H -0.2177 -0.3319 -0.4379 0.066 Uiso 1 1 calc R
C14 C -0.0567(4) -0.1790(5) -0.3706(2) 0.0474(10) Uani 1 1 d .
H14 H -0.0989 -0.0759 -0.3931 0.057 Uiso 1 1 calc R
C15 C 0.5878(4) -0.1103(5) -0.3859(2) 0.0541(11) Uani 1 1 d .
H15A H 0.5204 -0.2041 -0.4008 0.081 Uiso 1 1 calc R
H15B H 0.6824 -0.1516 -0.3527 0.081 Uiso 1 1 calc R
H15C H 0.5892 -0.0622 -0.4267 0.081 Uiso 1 1 calc R
C16 C 0.5745(4) 0.3064(5) -0.4280(2) 0.0556(11) Uani 1 1 d .
H16A H 0.5899 0.3309 -0.4676 0.083 Uiso 1 1 calc R
H16B H 0.6566 0.2459 -0.3920 0.083 Uiso 1 1 calc R
H16C H 0.5619 0.4122 -0.4087 0.083 Uiso 1 1 calc R

loop_
_atom_site_aniso_label
_atom_site_aniso_U_11
_atom_site_aniso_U_22
_atom_site_aniso_U_33
_atom_site_aniso_U_23
_atom_site_aniso_U_13
_atom_site_aniso_U_12
Br1 0.0722(3) 0.0294(2) 0.0628(3) 0.00394(19) 0.0327(2) 0.00471(19)
S2 0.0668(7) 0.0406(5) 0.0527(6) -0.0053(5) 0.0427(5) -0.0059(5)
O1 0.0406(14) 0.0461(14) 0.0315(14) 0.0026(11) 0.0191(11) -0.0060(11)
O2 0.0369(13) 0.0450(14) 0.0327(14) -0.0016(11) 0.0148(11) 0.0063(11)
O3 0.0482(14) 0.0375(14) 0.0383(15) -0.0045(12) 0.0206(12) -0.0008(11)
C1 0.034(2) 0.0338(18) 0.031(2) 0.0014(15) 0.0149(16) 0.0033(15)
C2 0.040(2) 0.0278(18) 0.0275(19) 0.0032(15) 0.0130(16) 0.0027(15)
C3 0.0309(18) 0.035(2) 0.035(2) -0.0030(15) 0.0155(16) -0.0063(15)
C4 0.035(2) 0.038(2) 0.040(2) -0.0009(17) 0.0183(16) 0.0052(17)
C5 0.050(2) 0.0261(18) 0.034(2) 0.0012(15) 0.0242(17) 0.0051(17)
C6 0.037(2) 0.0301(18) 0.033(2) -0.0028(15) 0.0165(16) -0.0049(15)
C7 0.045(2) 0.038(2) 0.031(2) -0.0025(16) 0.0198(16) -0.0004(17)
C8 0.043(2) 0.0301(18) 0.037(2) -0.0027(15) 0.0237(17) -0.0008(15)
C9 0.038(2) 0.040(2) 0.041(2) 0.0052(17) 0.0282(18) 0.0035(17)
C10 0.037(2) 0.049(2) 0.038(2) 0.0059(18) 0.0145(17) 0.0020(18)
C11 0.051(2) 0.042(2) 0.063(3) 0.007(2) 0.034(2) 0.0054(19)
C12 0.052(3) 0.057(3) 0.068(3) -0.018(2) 0.038(2) -0.018(2)
C13 0.032(2) 0.082(3) 0.048(3) -0.004(2) 0.0170(18) -0.008(2)
C14 0.038(2) 0.058(3) 0.052(3) 0.013(2) 0.027(2) 0.0103(19)
C15 0.047(2) 0.058(3) 0.057(3) 0.000(2) 0.025(2) 0.0162(19)
C16 0.056(3) 0.062(3) 0.057(3) 0.001(2) 0.034(2) -0.017(2)

loop_
_atom_type_symbol
_atom_type_description
_atom_type_scat_dispersion_real
_atom_type_scat_dispersion_imag
_atom_type_scat_source
C C 0.0033 0.0016 'International Tables Vol C Tables 4.2.6.8 and 6.1.1.4'
H H 0.0000 0.0000 'International Tables Vol C Tables 4.2.6.8 and 6.1.1.4'
Br Br -0.2901 2.4595 'International Tables Vol C Tables 4.2.6.8 and 6.1.1.4'
O O 0.0106 0.0060 'International Tables Vol C Tables 4.2.6.8 and 6.1.1.4'
S S 0.1246 0.1234 'International Tables Vol C Tables 4.2.6.8 and 6.1.1.4'

loop_
_geom_angle_atom_site_label_1
_geom_angle_atom_site_label_2
_geom_angle_atom_site_label_3
_geom_angle
C9 S2 C8 99.91(15)
C1 O1 C16 115.8(2)
C1 O2 C15 116.4(2)
O1 C1 O2 113.2(2)
O1 C1 C6 113.7(3)
O2 C1 C6 106.7(2)
O1 C1 C2 106.5(3)
O2 C1 C2 109.7(2)
C6 C1 C2 106.9(3)
O3 C2 C3 124.8(3)
O3 C2 C1 123.3(3)
C3 C2 C1 111.9(3)
C4 C3 C2 101.6(3)
C4 C3 C8 111.9(3)
C2 C3 C8 108.5(2)
C4 C3 H3 111.5
C2 C3 H3 111.5
C8 C3 H3 111.5
C5 C4 C3 112.8(3)
C5 C4 H4 123.6
C3 C4 H4 123.6
C4 C5 C6 116.6(3)
C4 C5 Br1 123.7(3)
C6 C5 Br1 119.7(2)
C5 C6 C1 105.6(3)
C5 C6 C7 106.6(3)
C1 C6 C7 110.1(3)
C5 C6 H6 111.4
C1 C6 H6 111.4
C7 C6 H6 111.4
C8 C7 C6 109.2(3)
C8 C7 H7A 109.8
C6 C7 H7A 109.8
C8 C7 H7B 109.8
C6 C7 H7B 109.8
H7A C7 H7B 108.3
C7 C8 C3 109.0(3)
C7 C8 S2 108.8(2)
C3 C8 S2 113.6(2)
C7 C8 H8 108.4
C3 C8 H8 108.4
S2 C8 H8 108.4
C10 C9 C14 119.6(3)
C10 C9 S2 120.0(3)
C14 C9 S2 120.4(3)
C11 C10 C9 120.4(3)
C11 C10 H10 119.8
C9 C10 H10 119.8
C10 C11 C12 119.9(4)
C10 C11 H11 120.0
C12 C11 H11 120.0
C13 C12 C11 119.6(4)
C13 C12 H12 120.2
C11 C12 H12 120.2
C12 C13 C14 120.7(4)
C12 C13 H13 119.6
C14 C13 H13 119.6
C13 C14 C9 119.7(3)
C13 C14 H14 120.1
C9 C14 H14 120.1
O2 C15 H15A 109.5
O2 C15 H15B 109.5
H15A C15 H15B 109.5
O2 C15 H15C 109.5
H15A C15 H15C 109.5
H15B C15 H15C 109.5
O1 C16 H16A 109.5
O1 C16 H16B 109.5
H16A C16 H16B 109.5
O1 C16 H16C 109.5
H16A C16 H16C 109.5
H16B C16 H16C 109.5

loop_
_geom_bond_atom_site_label_1
_geom_bond_atom_site_label_2
_geom_bond_distance
Br1 C5 1.885(3)
S2 C9 1.790(3)
S2 C8 1.818(3)
O1 C1 1.399(4)
O1 C16 1.437(4)
O2 C1 1.403(4)
O2 C15 1.442(4)
O3 C2 1.211(4)
C1 C6 1.538(4)
C1 C2 1.546(4)
C2 C3 1.512(4)
C3 C4 1.509(4)
C3 C8 1.549(4)
C3 H3 0.9800
C4 C5 1.315(4)
C4 H4 0.9300
C5 C6 1.505(4)
C6 C7 1.545(4)
C6 H6 0.9800
C7 C8 1.540(4)
C7 H7A 0.9700
C7 H7B 0.9700
C8 H8 0.9800
C9 C10 1.377(4)
C9 C14 1.379(5)
C10 C11 1.373(5)
C10 H10 0.9300
C11 C12 1.378(5)
C11 H11 0.9300
C12 C13 1.370(5)
C12 H12 0.9300
C13 C14 1.373(5)
C13 H13 0.9300
C14 H14 0.9300
C15 H15A 0.9600
C15 H15B 0.9600
C15 H15C 0.9600
C16 H16A 0.9600
C16 H16B 0.9600
C16 H16C 0.9600
